data_7109016
loop_
_publ_author_name
'Matteo Lusi'
'Leonard J. Barbour'

_publ_section_title
;
 Solid-vapour reactions as a post-synthetic modification tool for
 molecular crystals: the enclathration of benzene and toluene by Werner
 complexes
;
_journal_name_full Chem.Commun.
_journal_page_first 2634
_journal_paper_doi 10.1039/c3cc40521d
_journal_volume 49
_journal_year 2013
_chemical_formula_sum 'C30 H26 N3 Ni0.5 S'
_chemical_formula_weight 489.95
_chemical_name_common work
_chemical_name_systematic
;
?
;
_space_group_IT_number 15
_symmetry_cell_setting monoclinic
_symmetry_space_group_name_Hall '-C 2yc'
_symmetry_space_group_name_H-M 'C 1 2/c 1'
_atom_sites_solution_hydrogens geom
_atom_sites_solution_primary direct
_atom_sites_solution_secondary difmap
_audit_creation_method SHELXL-97
_cell_angle_alpha 90.00
_cell_angle_beta 99.406(8)
_cell_angle_gamma 90.00
_cell_formula_units_Z 8
_cell_length_a 10.620(6)
_cell_length_b 23.084(12)
_cell_length_c 22.693(12)
_cell_measurement_temperature 293(2)
_cell_volume 5488(5)
_computing_cell_refinement 'SMART (Bruker, 2003)'
_computing_data_collection 'SMART (Bruker, 2002)'
_computing_data_reduction SAINT
_computing_molecular_graphics 'X-Seed (Barbour,2001;Atwood&Barbour,2003)'
_computing_publication_material 'X-Seed (Barbour,2001;Atwood&Barbour,2003)'
_computing_structure_refinement 'SHELXL-97 (Sheldrick, 1997)'
_computing_structure_solution 'SHELXS-97 (Sheldrick, 1990)'
_diffrn_ambient_temperature 293(2)
_diffrn_measured_fraction_theta_full 0.995
_diffrn_measured_fraction_theta_max 0.995
_diffrn_radiation_monochromator graphite
_diffrn_radiation_source 'fine-focus sealed tube'
_diffrn_radiation_type MoK\a
_diffrn_radiation_wavelength 0.71073
_diffrn_reflns_av_R_equivalents 0.0726
_diffrn_reflns_av_sigmaI/netI 0.0689
_diffrn_reflns_limit_h_max 11
_diffrn_reflns_limit_h_min -10
_diffrn_reflns_limit_k_max 25
_diffrn_reflns_limit_k_min -22
_diffrn_reflns_limit_l_max 25
_diffrn_reflns_limit_l_min -25
_diffrn_reflns_number 11777
_diffrn_reflns_theta_full 23.29
_diffrn_reflns_theta_max 23.29
_diffrn_reflns_theta_min 1.76
_exptl_absorpt_coefficient_mu 0.472
_exptl_absorpt_correction_T_max 0.9632
_exptl_absorpt_correction_T_min 0.9456
_exptl_absorpt_correction_type multi-scan
_exptl_absorpt_process_details 'SADABS; Bruker, 2002'
_exptl_crystal_colour 'light blue'
_exptl_crystal_density_diffrn 1.186
_exptl_crystal_density_method 'not measured'
_exptl_crystal_description plate
_exptl_crystal_F_000 2056
_exptl_crystal_size_max 0.12
_exptl_crystal_size_mid 0.08
_exptl_crystal_size_min 0.08
_refine_diff_density_max 0.601
_refine_diff_density_min -0.560
_refine_diff_density_rms 0.111
_refine_ls_extinction_method none
_refine_ls_goodness_of_fit_ref 1.071
_refine_ls_hydrogen_treatment constr
_refine_ls_matrix_type full
_refine_ls_number_parameters 288
_refine_ls_number_reflns 3936
_refine_ls_number_restraints 0
_refine_ls_restrained_S_all 1.071
_refine_ls_R_factor_all 0.1237
_refine_ls_R_factor_gt 0.0760
_refine_ls_shift/su_max 0.035
_refine_ls_shift/su_mean 0.001
_refine_ls_structure_factor_coef Fsqd
_refine_ls_weighting_details 'calc w=1/[\s^2^(Fo^2^)+(0.1734P)^2^+0.0000P] where P=(Fo^2^+2Fc^2^)/3'
_refine_ls_weighting_scheme calc
_refine_ls_wR_factor_gt 0.2223
_refine_ls_wR_factor_ref 0.2769
_reflns_number_gt 2447
_reflns_number_total 3936
_reflns_threshold_expression >2sigma(I)
_cod_data_source_file c3cc40521d.txt
_cod_data_source_block C:\1tolII.CIF
_cod_original_sg_symbol_H-M C2/c
_cod_original_formula_sum 'C30 H26 N3 Ni0.50 S'
_cod_database_code 7109016

loop_
_symmetry_equiv_pos_as_xyz
'x, y, z'
'-x, y, -z+1/2'
'x+1/2, y+1/2, z'
'-x+1/2, y+1/2, -z+1/2'
'-x, -y, -z'
'x, -y, z-1/2'
'-x+1/2, -y+1/2, -z'
'x+1/2, -y+1/2, z-1/2'

loop_
_atom_site_label
_atom_site_type_symbol
_atom_site_fract_x
_atom_site_fract_y
_atom_site_fract_z
_atom_site_U_iso_or_equiv
_atom_site_adp_type
_atom_site_occupancy
_atom_site_symmetry_multiplicity
_atom_site_calc_flag
_atom_site_refinement_flags
_atom_site_disorder_assembly
_atom_site_disorder_group
Ni1 Ni 0.5000 0.20891(4) 0.2500 0.0540(4) Uani 1 2 d S . .
S1 S 0.1038(2) 0.22520(12) 0.11770(11) 0.1217(10) Uani 1 1 d . . .
N1 N 0.3156(5) 0.21119(19) 0.2045(2) 0.0597(12) Uani 1 1 d . . .
C1 C 0.2271(6) 0.2164(2) 0.1694(3) 0.0611(15) Uani 1 1 d . . .
N1A N 0.5713(5) 0.2029(2) 0.1666(2) 0.0598(13) Uani 1 1 d . . .
C2A C 0.6869(6) 0.2167(3) 0.1599(3) 0.077(2) Uani 1 1 d . . .
H2A H 0.7395 0.2344 0.1915 0.092 Uiso 1 1 calc R . .
C3A C 0.7349(7) 0.2061(3) 0.1082(3) 0.082(2) Uani 1 1 d . . .
H3A H 0.8172 0.2184 0.1057 0.098 Uiso 1 1 calc R . .
C4A C 0.6674(6) 0.1786(3) 0.0611(3) 0.0636(16) Uani 1 1 d . . .
C5A C 0.5477(7) 0.1616(4) 0.0693(3) 0.099(3) Uani 1 1 d . . .
H5A H 0.4957 0.1416 0.0391 0.119 Uiso 1 1 calc R . .
C6A C 0.5029(7) 0.1739(4) 0.1226(3) 0.094(2) Uani 1 1 d . . .
H6A H 0.4220 0.1611 0.1271 0.113 Uiso 1 1 calc R . .
C7A C 0.7159(6) 0.1645(3) 0.0047(3) 0.0640(16) Uani 1 1 d . . .
C8A C 0.6345(7) 0.1565(3) -0.0471(3) 0.083(2) Uani 1 1 d . . .
H8A H 0.5479 0.1628 -0.0473 0.100 Uiso 1 1 calc R . .
C9A C 0.6731(8) 0.1397(4) -0.0990(3) 0.106(3) Uani 1 1 d . . .
H9A H 0.6133 0.1324 -0.1329 0.128 Uiso 1 1 calc R . .
C10A C 0.7985(9) 0.1338(4) -0.1006(4) 0.104(3) Uani 1 1 d . . .
H10A H 0.8264 0.1236 -0.1359 0.124 Uiso 1 1 calc R . .
C11A C 0.8825(9) 0.1427(5) -0.0508(4) 0.132(4) Uani 1 1 d . . .
H11A H 0.9692 0.1380 -0.0517 0.158 Uiso 1 1 calc R . .
C12A C 0.8423(8) 0.1589(4) 0.0025(3) 0.105(3) Uani 1 1 d . . .
H12A H 0.9022 0.1659 0.0364 0.126 Uiso 1 1 calc R . .
N1B N 0.5000 0.3012(3) 0.2500 0.0582(17) Uani 1 2 d S . .
C2B C 0.4524(6) 0.3323(3) 0.2013(3) 0.0651(16) Uani 1 1 d . . .
H2B H 0.4170 0.3125 0.1669 0.078 Uiso 1 1 calc R . .
C3B C 0.4532(6) 0.3913(3) 0.1996(3) 0.0695(17) Uani 1 1 d . . .
H3B H 0.4219 0.4104 0.1642 0.083 Uiso 1 1 calc R . .
C4B C 0.5000 0.4228(4) 0.2500 0.062(2) Uani 1 2 d S . .
C5B C 0.5000 0.4884(5) 0.2500 0.089(3) Uani 1 2 d S . .
C6B C 0.4961(12) 0.5189(4) 0.1974(5) 0.148(4) Uani 1 1 d . . .
H6B H 0.4923 0.4991 0.1614 0.177 Uiso 1 1 calc R . .
C7B C 0.4978(13) 0.5785(5) 0.1981(7) 0.164(5) Uani 1 1 d . . .
H7B H 0.4973 0.5987 0.1626 0.197 Uiso 1 1 calc R . .
C8B C 0.5000 0.6080(7) 0.2500 0.161(8) Uani 1 2 d S . .
H8B H 0.5000 0.6483 0.2500 0.193 Uiso 1 2 calc SR . .
N1C N 0.5000 0.1173(3) 0.2500 0.0619(18) Uani 1 2 d S . .
C2C C 0.3930(6) 0.0862(3) 0.2439(3) 0.0719(18) Uani 1 1 d . . .
H2C H 0.3160 0.1061 0.2402 0.086 Uiso 1 1 calc R . .
C3C C 0.3881(6) 0.0268(3) 0.2428(3) 0.0709(17) Uani 1 1 d . . .
H3C H 0.3095 0.0081 0.2371 0.085 Uiso 1 1 calc R . .
C4C C 0.5000 -0.0056(3) 0.2500 0.060(2) Uani 1 2 d S . .
C5C C 0.5000 -0.0694(3) 0.2500 0.057(2) Uani 1 2 d S . .
C6C C 0.6026(6) -0.1001(3) 0.2374(3) 0.0684(17) Uani 1 1 d . . .
H6C H 0.6733 -0.0799 0.2288 0.082 Uiso 1 1 calc R . .
C7C C 0.6048(8) -0.1599(3) 0.2369(3) 0.080(2) Uani 1 1 d . . .
H7C H 0.6755 -0.1797 0.2278 0.096 Uiso 1 1 calc R . .
C8C C 0.5000 -0.1897(4) 0.2500 0.083(3) Uani 1 2 d S . .
H8C H 0.5000 -0.2300 0.2500 0.099 Uiso 1 2 calc SR . .
C1E C 0.210(2) 0.0533(12) 0.0097(10) 0.162(12) Uiso 0.436(19) 1 d PG A 2
C2E C 0.236(2) 0.1057(9) -0.0160(10) 0.137(9) Uiso 0.436(19) 1 d PG A 2
H2E H 0.2110 0.1403 -0.0006 0.165 Uiso 0.436(19) 1 calc PR A 2
C3E C 0.301(2) 0.1063(9) -0.0647(10) 0.154(17) Uiso 0.436(19) 1 d PG A 2
H3E H 0.3183 0.1414 -0.0818 0.185 Uiso 0.436(19) 1 calc PR A 2
C4E C 0.339(2) 0.0546(11) -0.0876(9) 0.149(11) Uiso 0.436(19) 1 d PG A 2
H4E H 0.3818 0.0550 -0.1202 0.178 Uiso 0.436(19) 1 calc PR A 2
C5E C 0.313(3) 0.0022(9) -0.0620(12) 0.33(4) Uiso 0.436(19) 1 d PG A 2
H5E H 0.3380 -0.0325 -0.0774 0.391 Uiso 0.436(19) 1 calc PR A 2
C6E C 0.248(3) 0.0016(9) -0.0133(13) 0.192(15) Uiso 0.436(19) 1 d PG A 2
H6E H 0.2307 -0.0335 0.0039 0.230 Uiso 0.436(19) 1 calc PR A 2
C7E C 0.138(5) 0.0462(18) 0.0721(19) 0.25(2) Uiso 0.436(19) 1 d P A 2
H7E1 H 0.2007 0.0524 0.1073 0.377 Uiso 0.436(19) 1 calc PR A 2
H7E2 H 0.1033 0.0080 0.0731 0.377 Uiso 0.436(19) 1 calc PR A 2
H7E3 H 0.0715 0.0744 0.0707 0.377 Uiso 0.436(19) 1 calc PR A 2
C1D C 0.241(2) 0.0562(9) 0.0380(7) 0.212(13) Uiso 0.564(19) 1 d PG A 1
H1D H 0.2197 0.0439 0.0741 0.254 Uiso 0.564(19) 1 calc PR A 1
C2D C 0.2191(15) 0.1133(8) 0.0196(7) 0.138(8) Uiso 0.564(19) 1 d PG A 1
H2D H 0.1832 0.1392 0.0435 0.166 Uiso 0.564(19) 1 calc PR A 1
C3D C 0.2509(18) 0.1317(7) -0.0344(8) 0.157(9) Uiso 0.564(19) 1 d PG A 1
H3D H 0.2363 0.1699 -0.0466 0.188 Uiso 0.564(19) 1 calc PR A 1
C4D C 0.3046(18) 0.0929(10) -0.0701(6) 0.147(12) Uiso 0.564(19) 1 d PG A 1
H4D H 0.3259 0.1052 -0.1062 0.176 Uiso 0.564(19) 1 calc PR A 1
C5D C 0.3265(18) 0.0358(9) -0.0518(8) 0.158(9) Uiso 0.564(19) 1 d PG A 1
C6D C 0.295(2) 0.0175(7) 0.0023(10) 0.26(2) Uiso 0.564(19) 1 d PG A 1
H6D H 0.3094 -0.0207 0.0145 0.313 Uiso 0.564(19) 1 calc PR A 1
C7D C 0.375(3) -0.0015(15) -0.0923(16) 0.250(16) Uiso 0.564(19) 1 d P A 1
H7D1 H 0.3502 0.0127 -0.1323 0.375 Uiso 0.564(19) 1 calc PR A 1
H7D2 H 0.3410 -0.0397 -0.0893 0.375 Uiso 0.564(19) 1 calc PR A 1
H7D3 H 0.4663 -0.0028 -0.0828 0.375 Uiso 0.564(19) 1 calc PR A 1

loop_
_atom_site_aniso_label
_atom_site_aniso_U_11
_atom_site_aniso_U_22
_atom_site_aniso_U_33
_atom_site_aniso_U_23
_atom_site_aniso_U_13
_atom_site_aniso_U_12
Ni1 0.0444(7) 0.0562(7) 0.0598(7) 0.000 0.0038(5) 0.000
S1 0.0807(16) 0.138(2) 0.1261(19) -0.0271(15) -0.0431(13) 0.0226(14)
N1 0.049(3) 0.062(3) 0.066(3) 0.002(2) 0.005(3) 0.006(2)
C1 0.053(4) 0.053(4) 0.078(4) -0.011(3) 0.012(3) 0.003(3)
N1A 0.046(3) 0.064(3) 0.067(3) -0.011(2) 0.005(2) -0.001(2)
C2A 0.059(5) 0.110(6) 0.058(4) -0.013(3) 0.001(3) -0.030(4)
C3A 0.053(4) 0.120(6) 0.075(4) -0.022(4) 0.016(3) -0.034(4)
C4A 0.045(4) 0.076(4) 0.069(4) 0.003(3) 0.005(3) -0.004(3)
C5A 0.056(5) 0.169(8) 0.069(5) -0.041(5) -0.002(4) -0.014(5)
C6A 0.050(4) 0.148(7) 0.085(5) -0.039(5) 0.014(4) -0.024(4)
C7A 0.054(4) 0.073(4) 0.065(4) -0.003(3) 0.011(3) -0.003(3)
C8A 0.060(4) 0.126(6) 0.062(4) -0.006(4) 0.005(3) -0.005(4)
C9A 0.074(6) 0.193(9) 0.050(4) -0.011(5) 0.007(4) -0.017(5)
C10A 0.089(7) 0.154(8) 0.074(5) -0.005(5) 0.033(5) 0.004(6)
C11A 0.066(6) 0.240(13) 0.094(6) -0.023(7) 0.028(5) 0.018(6)
C12A 0.067(5) 0.169(9) 0.076(5) -0.021(5) 0.003(4) -0.006(5)
N1B 0.058(4) 0.056(4) 0.060(4) 0.000 0.008(3) 0.000
C2B 0.064(4) 0.070(4) 0.062(4) 0.001(3) 0.010(3) -0.001(3)
C3B 0.068(4) 0.069(4) 0.070(4) 0.016(3) 0.005(3) -0.002(3)
C4B 0.053(5) 0.058(5) 0.078(6) 0.000 0.016(4) 0.000
C5B 0.054(6) 0.070(7) 0.139(10) 0.000 0.003(6) 0.000
C6B 0.217(13) 0.073(6) 0.153(9) 0.042(6) 0.030(9) 0.004(7)
C7B 0.173(12) 0.079(8) 0.233(16) 0.042(8) 0.015(11) -0.011(8)
C8B 0.163(17) 0.053(9) 0.26(3) 0.000 0.006(16) 0.000
N1C 0.039(4) 0.061(4) 0.086(5) 0.000 0.008(3) 0.000
C2C 0.048(4) 0.070(4) 0.096(5) 0.003(3) 0.009(3) 0.011(3)
C3C 0.048(4) 0.058(4) 0.103(5) 0.006(3) 0.003(3) -0.003(3)
C4C 0.062(6) 0.055(5) 0.063(5) 0.000 0.016(4) 0.000
C5C 0.060(6) 0.045(5) 0.067(5) 0.000 0.018(4) 0.000
C6C 0.067(4) 0.065(4) 0.078(4) 0.007(3) 0.027(3) 0.007(3)
C7C 0.103(6) 0.064(4) 0.079(4) 0.006(3) 0.031(4) 0.012(4)
C8C 0.115(10) 0.058(6) 0.075(6) 0.000 0.015(6) 0.000

loop_
_atom_type_symbol
_atom_type_description
_atom_type_scat_dispersion_real
_atom_type_scat_dispersion_imag
_atom_type_scat_source
C C 0.0033 0.0016 'International Tables Vol C Tables 4.2.6.8 and 6.1.1.4'
H H 0.0000 0.0000 'International Tables Vol C Tables 4.2.6.8 and 6.1.1.4'
N N 0.0061 0.0033 'International Tables Vol C Tables 4.2.6.8 and 6.1.1.4'
S S 0.1246 0.1234 'International Tables Vol C Tables 4.2.6.8 and 6.1.1.4'
Ni Ni 0.3393 1.1124 'International Tables Vol C Tables 4.2.6.8 and 6.1.1.4'

loop_
_geom_angle_atom_site_label_1
_geom_angle_atom_site_label_2
_geom_angle_atom_site_label_3
_geom_angle
_geom_angle_site_symmetry_1
_geom_angle_site_symmetry_3
N1 Ni1 N1 177.1(3) . 2_655
N1 Ni1 N1C 91.47(13) . .
N1 Ni1 N1C 91.47(13) 2_655 .
N1 Ni1 N1B 88.53(13) . .
N1 Ni1 N1B 88.53(13) 2_655 .
N1C Ni1 N1B 180.000(1) . .
N1 Ni1 N1A 90.02(19) . 2_655
N1 Ni1 N1A 90.17(19) 2_655 2_655
N1C Ni1 N1A 86.34(12) . 2_655
N1B Ni1 N1A 93.66(12) . 2_655
N1 Ni1 N1A 90.17(19) . .
N1 Ni1 N1A 90.02(19) 2_655 .
N1C Ni1 N1A 86.34(12) . .
N1B Ni1 N1A 93.66(12) . .
N1A Ni1 N1A 172.7(2) 2_655 .
C1 N1 Ni1 164.9(5) . .
N1 C1 S1 177.8(6) . .
C2A N1A C6A 116.7(5) . .
C2A N1A Ni1 124.1(4) . .
C6A N1A Ni1 118.0(4) . .
N1A C2A C3A 123.0(6) . .
C4A C3A C2A 122.5(6) . .
C3A C4A C5A 114.3(6) . .
C3A C4A C7A 124.8(6) . .
C5A C4A C7A 120.8(6) . .
C4A C5A C6A 120.9(6) . .
N1A C6A C5A 122.3(6) . .
C8A C7A C12A 116.7(6) . .
C8A C7A C4A 120.9(6) . .
C12A C7A C4A 122.4(6) . .
C7A C8A C9A 123.3(7) . .
C10A C9A C8A 119.3(7) . .
C11A C10A C9A 119.3(7) . .
C10A C11A C12A 121.0(8) . .
C7A C12A C11A 120.1(7) . .
C2B N1B C2B 115.4(7) . 2_655
C2B N1B Ni1 122.3(4) . .
C2B N1B Ni1 122.3(4) 2_655 .
N1B C2B C3B 123.6(6) . .
C2B C3B C4B 120.5(6) . .
C3B C4B C3B 116.3(8) . 2_655
C3B C4B C5B 121.9(4) . .
C3B C4B C5B 121.9(4) 2_655 .
C6B C5B C6B 118.8(12) . 2_655
C6B C5B C4B 120.6(6) . .
C6B C5B C4B 120.6(6) 2_655 .
C7B C6B C5B 120.1(11) . .
C8B C7B C6B 120.7(14) . .
C7B C8B C7B 119.7(16) . 2_655
C2C N1C C2C 114.8(7) 2_655 .
C2C N1C Ni1 122.6(4) 2_655 .
C2C N1C Ni1 122.6(4) . .
N1C C2C C3C 124.7(6) . .
C2C C3C C4C 120.4(6) . .
C3C C4C C3C 114.9(8) 2_655 .
C3C C4C C5C 122.6(4) 2_655 .
C3C C4C C5C 122.6(4) . .
C6C C5C C6C 117.7(8) 2_655 .
C6C C5C C4C 121.1(4) 2_655 .
C6C C5C C4C 121.1(4) . .
C5C C6C C7C 122.3(7) . .
C6C C7C C8C 118.8(7) . .
C7C C8C C7C 120.2(9) . 2_655
C2E C1E C6E 120.0 . .
C2E C1E C7E 125(2) . .
C6E C1E C7E 115(2) . .
C3E C2E C1E 120.0 . .
C2E C3E C4E 120.0 . .
C5E C4E C3E 120.0 . .
C4E C5E C6E 120.0 . .
C5E C6E C1E 120.0 . .
C2D C1D C6D 120.0 . .
C3D C2D C1D 120.0 . .
C4D C3D C2D 120.0 . .
C3D C4D C5D 120.0 . .
C6D C5D C4D 120.0 . .
C6D C5D C7D 124(2) . .
C4D C5D C7D 116(2) . .
C5D C6D C1D 120.0 . .

loop_
_geom_bond_atom_site_label_1
_geom_bond_atom_site_label_2
_geom_bond_distance
_geom_bond_site_symmetry_2
Ni1 N1 2.060(5) .
Ni1 N1 2.060(5) 2_655
Ni1 N1C 2.116(7) .
Ni1 N1B 2.130(6) .
Ni1 N1A 2.155(5) 2_655
Ni1 N1A 2.155(5) .
S1 C1 1.623(7) .
N1 C1 1.134(8) .
N1A C2A 1.300(8) .
N1A C6A 1.319(8) .
C2A C3A 1.376(9) .
C3A C4A 1.345(8) .
C4A C5A 1.372(9) .
C4A C7A 1.490(8) .
C5A C6A 1.397(9) .
C7A C8A 1.353(9) .
C7A C12A 1.357(10) .
C8A C9A 1.366(9) .
C9A C10A 1.345(11) .
C10A C11A 1.335(12) .
C11A C12A 1.399(11) .
N1B C2B 1.346(7) .
N1B C2B 1.346(7) 2_655
C2B C3B 1.361(9) .
C3B C4B 1.377(8) .
C4B C3B 1.377(8) 2_655
C4B C5B 1.515(13) .
C5B C6B 1.380(10) .
C5B C6B 1.380(10) 2_655
C6B C7B 1.376(14) .
C7B C8B 1.358(13) .
C8B C7B 1.358(13) 2_655
N1C C2C 1.333(7) 2_655
N1C C2C 1.333(7) .
C2C C3C 1.372(8) .
C3C C4C 1.391(7) .
C4C C3C 1.391(7) 2_655
C4C C5C 1.472(11) .
C5C C6C 1.369(7) 2_655
C5C C6C 1.369(7) .
C6C C7C 1.381(9) .
C7C C8C 1.383(8) .
C8C C7C 1.383(8) 2_655
C1E C2E 1.3900 .
C1E C6E 1.3900 .
C1E C7E 1.72(5) .
C2E C3E 1.3900 .
C3E C4E 1.3900 .
C4E C5E 1.3900 .
C5E C6E 1.3900 .
C1D C2D 1.3900 .
C1D C6D 1.3900 .
C2D C3D 1.3900 .
C3D C4D 1.3900 .
C4D C5D 1.3900 .
C5D C6D 1.3900 .
C5D C7D 1.42(4) .
